data_8107584
loop_
_publ_author_name
'Ko\<covi\'c, David'
'Mugo\<sa, Sne\<zana'
'Shova, Sergiu'
'Tomi\'c, Zoran D.'
'Ja\'cimovi\'c, \<Zeljko K.'

_publ_section_title
;
 Crystal structure of 3-(4-bromophenyl)-5-methyl-1H-pyrazole, C10H9BrN2
;
_journal_issue 5
_journal_name_full 'Zeitschrift f\"ur Kristallographie - New Crystal Structures'
_journal_page_first 863
_journal_page_last 865
_journal_paper_doi 10.1515/ncrs-2023-0242
_journal_volume 238
_journal_year 2023
_chemical_absolute_configuration unk
_chemical_formula_moiety 'C10 H9 Br N2'
_chemical_formula_sum 'C10 H9 Br N2'
_chemical_formula_weight 237.1
_chemical_name_systematic
;
 5-(4-bromophenyl)-3-methyl-1H-pyrazole
;
_space_group_crystal_system orthorhombic
_space_group_IT_number 19
_space_group_name_Hall 'P 2ac 2ab'
_space_group_name_H-M_alt 'P 21 21 21'
_symmetry_Int_Tables_number 19
_atom_sites_solution_hydrogens geom
_atom_sites_solution_primary direct
_atom_sites_solution_secondary difmap
_cell_angle_alpha 90
_cell_angle_beta 90
_cell_angle_gamma 90
_cell_formula_units_Z 4
_cell_length_a 5.9070(3)
_cell_length_b 9.2731(7)
_cell_length_c 17.5641(14)
_cell_measurement_reflns_used 1395
_cell_measurement_temperature 293(2)
_cell_measurement_theta_max 22
_cell_measurement_theta_min 2.32
_cell_measurement_wavelength 0.71073
_cell_volume 962.09(12)
_computing_cell_refinement 'CrysAlisPro 1.171.42.49 (Rigaku OD, 2022)'
_computing_data_collection 'CrysAlisPro 1.171.42.49 (Rigaku OD, 2022)'
_computing_data_reduction 'CrysAlisPro 1.171.42.49 (Rigaku OD, 2022)'
_computing_molecular_graphics 'MERCURY (Macrae et al., 2006)'
_computing_publication_material 'WinGX publication routines (Farrugia, 2012)'
_computing_structure_refinement 'SHELXL-2013 (Sheldrick, 2013)'
_computing_structure_solution 'SHELXS-2013 (Sheldrick, 2008)'
_diffrn_ambient_temperature 293(2)
_diffrn_detector 'CCD plate'
_diffrn_detector_area_resol_mean 16.16
_diffrn_measured_fraction_theta_full 0.999
_diffrn_measured_fraction_theta_max 0.856
_diffrn_measurement_device 'four-circle diffractometer'
_diffrn_measurement_device_type 'Xcalibur, Eos'
_diffrn_measurement_method '\w scans'
_diffrn_radiation_monochromator graphite
_diffrn_radiation_probe x-ray
_diffrn_radiation_type MoK\a
_diffrn_radiation_wavelength 0.71073
_diffrn_reflns_av_R_equivalents 0.0389
_diffrn_reflns_av_unetI/netI 0.0846
_diffrn_reflns_Laue_measured_fraction_full 0.999
_diffrn_reflns_Laue_measured_fraction_max 0.856
_diffrn_reflns_limit_h_max 8
_diffrn_reflns_limit_h_min -7
_diffrn_reflns_limit_k_max 11
_diffrn_reflns_limit_k_min -11
_diffrn_reflns_limit_l_max 13
_diffrn_reflns_limit_l_min -21
_diffrn_reflns_number 4442
_diffrn_reflns_point_group_measured_fraction_full 0.999
_diffrn_reflns_point_group_measured_fraction_max 0.842
_diffrn_reflns_theta_full 25.242
_diffrn_reflns_theta_max 29.212
_diffrn_reflns_theta_min 2.319
_diffrn_source 'fine-focus sealed X-ray tube'
_diffrn_standards_interval_count .
_diffrn_standards_interval_time .
_diffrn_standards_number 0
_exptl_absorpt_coefficient_mu 4.224
_exptl_absorpt_correction_T_max 1
_exptl_absorpt_correction_T_min 0.106
_exptl_absorpt_correction_type multi-scan
_exptl_absorpt_process_details
;
        CrysAlisPro 1.171.42.49 (Rigaku Oxford Diffraction, 2022)
        Empirical absorption correction using spherical harmonics,
        implemented in SCALE3 ABSPACK scaling algorithm.
;
_exptl_crystal_colour 'clear light pink'
_exptl_crystal_density_diffrn 1.637
_exptl_crystal_density_method 'not measured'
_exptl_crystal_description prism
_exptl_crystal_F_000 472
_exptl_crystal_size_max 0.3
_exptl_crystal_size_mid 0.2
_exptl_crystal_size_min 0.15
_refine_diff_density_max 0.336
_refine_diff_density_min -0.438
_refine_diff_density_rms 0.1
_refine_ls_abs_structure_details
;
 Flack x determined using 409 quotients [(I+)-(I-)]/[(I+)+(I-)]
 (Parsons and Flack (2004), Acta Cryst. A60, s61).
;
_refine_ls_abs_structure_Flack -0.034(10)
_refine_ls_extinction_method none
_refine_ls_goodness_of_fit_ref 1.001
_refine_ls_hydrogen_treatment constr
_refine_ls_matrix_type full
_refine_ls_number_constraints 0
_refine_ls_number_parameters 119
_refine_ls_number_reflns 2196
_refine_ls_number_restraints 0
_refine_ls_restrained_S_all 1.001
_refine_ls_R_factor_all 0.1036
_refine_ls_R_factor_gt 0.0504
_refine_ls_shift/su_max 0
_refine_ls_shift/su_mean 0
_refine_ls_structure_factor_coef Fsqd
_refine_ls_weighting_details
;
 w=1/[\s^2^(Fo^2^)+(0.0338P)^2^]
 where P=(Fo^2^+2Fc^2^)/3
;
_refine_ls_weighting_scheme calc
_refine_ls_wR_factor_gt 0.0798
_refine_ls_wR_factor_ref 0.0947
_reflns_Friedel_coverage 0.675
_reflns_Friedel_fraction_full 1
_reflns_Friedel_fraction_max 0.822
_reflns_number_gt 1346
_reflns_number_total 2196
_reflns_threshold_expression 'I > 2\s(I)'
_cod_data_source_file suppl_j_ncrs-2023-0242_suppl_001.cif
_cod_data_source_block shelx
_cod_database_code 8107584

loop_
_space_group_symop_operation_xyz
'x, y, z'
'-x+1/2, -y, z+1/2'
'-x, y+1/2, -z+1/2'
'x+1/2, -y+1/2, -z'

loop_
_atom_site_label
_atom_site_type_symbol
_atom_site_fract_x
_atom_site_fract_y
_atom_site_fract_z
_atom_site_U_iso_or_equiv
_atom_site_adp_type
_atom_site_occupancy
_atom_site_site_symmetry_order
_atom_site_calc_flag
_atom_site_refinement_flags_posn
_atom_site_refinement_flags_adp
_atom_site_refinement_flags_occupancy
_atom_site_disorder_assembly
_atom_site_disorder_group
Br1 Br 1.09722(11) 0.42935(9) 0.13546(5) 0.0661(3) Uani 1 1 d . . . . .
C3 C 0.3789(9) 0.4409(7) 0.3881(3) 0.0370(15) Uani 1 1 d . . . . .
C4 C 0.2283(10) 0.5528(8) 0.4041(4) 0.0446(17) Uani 1 1 d . . . . .
H2 H 0.2242 0.6436 0.3817 0.054 Uiso 1 1 calc R U . . .
C5 C 0.0874(12) 0.5008(8) 0.4598(4) 0.0436(17) Uani 1 1 d . . . . .
C6 C -0.1065(11) 0.5682(8) 0.5008(4) 0.0617(19) Uani 1 1 d . . . . .
H6A H -0.2125 0.4947 0.5155 0.093 Uiso 1 1 calc R U . . .
H6B H -0.1801 0.6363 0.468 0.093 Uiso 1 1 calc R U . . .
H6C H -0.0519 0.6168 0.5454 0.093 Uiso 1 1 calc R U . . .
C7 C 0.5569(9) 0.4369(8) 0.3295(4) 0.0366(15) Uani 1 1 d . . . . .
C8 C 0.7295(11) 0.3349(7) 0.3291(4) 0.0436(17) Uani 1 1 d . . . . .
H8 H 0.737 0.2668 0.3679 0.052 Uiso 1 1 calc R U . . .
C9 C 0.8887(11) 0.3331(7) 0.2724(4) 0.0515(19) Uani 1 1 d . . . . .
H9 H 1.0037 0.2646 0.2729 0.062 Uiso 1 1 calc R U . . .
C10 C 0.8780(9) 0.4331(8) 0.2145(4) 0.0426(16) Uani 1 1 d . . . . .
C11 C 0.7109(11) 0.5352(8) 0.2132(4) 0.048(2) Uani 1 1 d . . . . .
H11 H 0.7037 0.6021 0.1737 0.057 Uiso 1 1 calc R U . . .
C12 C 0.5535(10) 0.5377(8) 0.2710(4) 0.0465(18) Uani 1 1 d . . . . .
H12 H 0.4423 0.6087 0.2709 0.056 Uiso 1 1 calc R U . . .
N1 N 0.1578(9) 0.3659(6) 0.4756(3) 0.0472(16) Uani 1 1 d . . . . .
H1 H 0.0966 0.3116 0.5095 0.057 Uiso 1 1 calc R U . . .
N2 N 0.3359(8) 0.3253(6) 0.4319(3) 0.0416(14) Uani 1 1 d . . . . .

loop_
_atom_site_aniso_label
_atom_site_aniso_U_11
_atom_site_aniso_U_22
_atom_site_aniso_U_33
_atom_site_aniso_U_23
_atom_site_aniso_U_13
_atom_site_aniso_U_12
Br1 0.0511(4) 0.0809(6) 0.0662(5) -0.0124(6) 0.0127(4) -0.0164(4)
N2 0.043(3) 0.039(4) 0.043(4) 0.006(3) 0.001(3) 0.000(3)
N1 0.053(4) 0.048(4) 0.041(4) 0.014(3) 0.000(3) -0.005(3)
C3 0.037(3) 0.034(4) 0.040(4) 0.005(4) -0.004(3) -0.007(4)
C7 0.035(3) 0.034(4) 0.040(4) 0.002(4) -0.009(3) -0.008(3)
C8 0.053(4) 0.035(4) 0.043(4) 0.007(4) -0.005(4) 0.002(3)
C11 0.050(4) 0.048(5) 0.045(4) 0.011(4) -0.007(3) -0.007(4)
C12 0.041(4) 0.050(5) 0.048(4) 0.012(4) -0.001(3) 0.005(3)
C10 0.035(3) 0.043(4) 0.050(4) -0.005(4) -0.002(3) -0.012(4)
C5 0.044(4) 0.043(4) 0.044(4) 0.008(4) -0.001(4) -0.006(4)
C4 0.046(4) 0.035(5) 0.053(4) 0.008(4) -0.003(3) 0.002(4)
C9 0.043(4) 0.048(5) 0.064(5) -0.001(4) -0.002(4) -0.001(4)
C6 0.062(4) 0.068(5) 0.056(4) -0.002(5) 0.008(4) 0.006(6)

loop_
_atom_type_symbol
_atom_type_description
_atom_type_scat_dispersion_real
_atom_type_scat_dispersion_imag
_atom_type_scat_source
C C 0.0033 0.0016 'International Tables Vol C Tables 4.2.6.8 and 6.1.1.4'
H H 0 0 'International Tables Vol C Tables 4.2.6.8 and 6.1.1.4'
Br Br -0.2901 2.4595 'International Tables Vol C Tables 4.2.6.8 and 6.1.1.4'
N N 0.0061 0.0033 'International Tables Vol C Tables 4.2.6.8 and 6.1.1.4'

loop_
_geom_angle_atom_site_label_1
_geom_angle_atom_site_label_2
_geom_angle_atom_site_label_3
_geom_angle
_geom_angle_site_symmetry_1
_geom_angle_site_symmetry_3
C3 N2 N1 104.4(5) . .
C5 N1 N2 112.4(6) . .
C5 N1 H1 123.8 . .
N2 N1 H1 123.8 . .
N2 C3 C4 110.9(5) . .
N2 C3 C7 121.0(6) . .
C4 C3 C7 127.9(6) . .
C12 C7 C8 117.6(6) . .
C12 C7 C3 119.3(6) . .
C8 C7 C3 123.0(6) . .
C9 C8 C7 121.0(6) . .
C9 C8 H8 119.5 . .
C7 C8 H8 119.5 . .
C10 C11 C12 119.1(6) . .
C10 C11 H11 120.5 . .
C12 C11 H11 120.5 . .
C11 C12 C7 121.6(6) . .
C11 C12 H12 119.2 . .
C7 C12 H12 119.2 . .
C11 C10 C9 120.8(6) . .
C11 C10 Br1 119.5(5) . .
C9 C10 Br1 119.7(5) . .
N1 C5 C4 106.6(7) . .
N1 C5 C6 121.8(7) . .
C4 C5 C6 131.6(7) . .
C5 C4 C3 105.6(6) . .
C5 C4 H2 127.2 . .
C3 C4 H2 127.2 . .
C8 C9 C10 119.8(6) . .
C8 C9 H9 120.1 . .
C10 C9 H9 120.1 . .
C5 C6 H6A 109.5 . .
C5 C6 H6B 109.5 . .
H6A C6 H6B 109.5 . .
C5 C6 H6C 109.5 . .
H6A C6 H6C 109.5 . .
H6B C6 H6C 109.5 . .

loop_
_geom_bond_atom_site_label_1
_geom_bond_atom_site_label_2
_geom_bond_distance
_geom_bond_site_symmetry_2
Br1 C10 1.898(6) .
N2 C3 1.344(7) .
N2 N1 1.355(7) .
N1 C5 1.347(8) .
N1 H1 0.86 .
C3 C4 1.395(8) .
C3 C7 1.471(8) .
C7 C12 1.389(8) .
C7 C8 1.391(9) .
C8 C9 1.370(9) .
C8 H8 0.93 .
C11 C10 1.368(8) .
C11 C12 1.378(9) .
C11 H11 0.93 .
C12 H12 0.93 .
C10 C9 1.377(8) .
C5 C4 1.372(9) .
C5 C6 1.491(9) .
C4 H2 0.93 .
C9 H9 0.93 .
C6 H6A 0.96 .
C6 H6B 0.96 .
C6 H6C 0.96 .

loop_
_geom_hbond_atom_site_label_D
_geom_hbond_atom_site_label_H
_geom_hbond_atom_site_label_A
_geom_hbond_distance_DH
_geom_hbond_distance_HA
_geom_hbond_distance_DA
_geom_hbond_angle_DHA
_geom_hbond_site_symmetry_A
N1 H1 N2 0.86 2.25 3.066(7) 159.5 4_456
